data_7151201
loop_
_publ_author_name
'Wyatt, Paul'
'Hudson, Andrew'
'Charmant, Jonathan'
'Orpen, A. Guy'
'Phetmung, Hirihattaya'

_publ_section_title
;
 Synthesis and chemistry of enantiomerically pure
 10,11-dihydrodibenzo[b,f]thiepines.
;
_journal_issue 11
_journal_name_full 'Organic &amp; biomolecular chemistry'
_journal_page_first 2218
_journal_page_last 2232
_journal_paper_doi 10.1039/b516606c
_journal_volume 4
_journal_year 2006
_chemical_absolute_configuration ad
_chemical_formula_moiety 'C16 H14 F2 O3 S'
_chemical_formula_sum 'C16 H14 F2 O3 S'
_chemical_formula_weight 324.33
_space_group_IT_number 1
_symmetry_cell_setting triclinic
_symmetry_space_group_name_Hall 'P 1'
_symmetry_space_group_name_H-M 'P 1'
_atom_sites_solution_hydrogens geom
_atom_sites_solution_primary direct
_atom_sites_solution_secondary difmap
_audit_creation_method SHELXL-97
_cell_angle_alpha 89.389(19)
_cell_angle_beta 82.07(2)
_cell_angle_gamma 67.49(2)
_cell_formula_units_Z 2
_cell_length_a 7.986(3)
_cell_length_b 8.7928(16)
_cell_length_c 11.254(3)
_cell_measurement_reflns_used 4630
_cell_measurement_temperature 173(2)
_cell_measurement_theta_max 25.0
_cell_measurement_theta_min 2.5
_cell_volume 722.3(4)
_computing_cell_refinement 'SAINT (Bruker, 1996)'
_computing_data_collection 'SMART (Bruker, 1996)'
_computing_data_reduction 'SHELXTL (Bruker, 1996)'
_computing_molecular_graphics 'SHELXTL (Bruker, 2001)'
_computing_publication_material 'SHELXTL (Bruker, 2001)'
_computing_structure_refinement 'SHELXTL (Bruker, 2001)'
_computing_structure_solution 'SHELXTL (Bruker, 1996)'
_diffrn_ambient_temperature 173(2)
_diffrn_detector_area_resol_mean 8.3
_diffrn_measured_fraction_theta_full 0.988
_diffrn_measured_fraction_theta_max 0.988
_diffrn_measurement_device_type 'CCD area detector'
_diffrn_measurement_method 'Frames, each covering 0.3 \% in \w'
_diffrn_radiation_monochromator graphite
_diffrn_radiation_source 'fine-focus sealed tube'
_diffrn_radiation_type MoK\a
_diffrn_radiation_wavelength 0.71073
_diffrn_reflns_av_R_equivalents 0.0289
_diffrn_reflns_av_sigmaI/netI 0.0364
_diffrn_reflns_limit_h_max 10
_diffrn_reflns_limit_h_min -10
_diffrn_reflns_limit_k_max 11
_diffrn_reflns_limit_k_min -11
_diffrn_reflns_limit_l_max 14
_diffrn_reflns_limit_l_min -14
_diffrn_reflns_number 7358
_diffrn_reflns_theta_full 27.48
_diffrn_reflns_theta_max 27.48
_diffrn_reflns_theta_min 1.83
_diffrn_standards_decay_% 0
_exptl_absorpt_coefficient_mu 0.256
_exptl_absorpt_correction_type none
_exptl_crystal_colour colourless
_exptl_crystal_density_diffrn 1.491
_exptl_crystal_density_method 'not measured'
_exptl_crystal_description block
_exptl_crystal_F_000 336
_exptl_crystal_size_max 0.24
_exptl_crystal_size_mid 0.24
_exptl_crystal_size_min 0.20
_refine_diff_density_max 0.359
_refine_diff_density_min -0.334
_refine_diff_density_rms 0.055
_refine_ls_abs_structure_details 'Flack H D (1983), Acta Cryst. A39, 876-881'
_refine_ls_abs_structure_Flack -0.06(9)
_refine_ls_extinction_coef 0.0160(19)
_refine_ls_extinction_expression Fc^*^=kFc[1+0.001xFc^2^\l^3^/sin(2\q)]^-1/4^
_refine_ls_extinction_method SHELXL
_refine_ls_goodness_of_fit_ref 1.114
_refine_ls_hydrogen_treatment constr
_refine_ls_matrix_type full
_refine_ls_number_parameters 419
_refine_ls_number_reflns 5913
_refine_ls_number_restraints 3
_refine_ls_restrained_S_all 1.114
_refine_ls_R_factor_all 0.0540
_refine_ls_R_factor_gt 0.0432
_refine_ls_shift/su_max 0.000
_refine_ls_shift/su_mean 0.000
_refine_ls_structure_factor_coef Fsqd
_refine_ls_weighting_details 'calc w=1/[\s^2^(Fo^2^)+(0.0283P)^2^+0.6808P] where P=(Fo^2^+2Fc^2^)/3'
_refine_ls_weighting_scheme calc
_refine_ls_wR_factor_gt 0.0912
_refine_ls_wR_factor_ref 0.0999
_reflns_number_gt 5275
_reflns_number_total 5913
_reflns_threshold_expression >2\s(I)
_cod_data_source_file b516606c.txt
_cod_data_source_block ah2
_cod_depositor_comments
;
The following automatic conversions were performed:
'_symmetry_cell_setting' value 'Triclinic' changed to 'triclinic'
according to '/home/saulius/struct/CIF-dictionaries/cif_core.dic'
dictionary named 'cif_core.dic' version 2.4.1 from 2010-06-29.

Automatic conversion script
Id: cif_fix_enum 1527 2010-12-29 10:47:43Z saulius 
;
_cod_database_code 7151201

loop_
_symmetry_equiv_pos_as_xyz
'x, y, z'

loop_
_atom_site_label
_atom_site_type_symbol
_atom_site_fract_x
_atom_site_fract_y
_atom_site_fract_z
_atom_site_U_iso_or_equiv
_atom_site_adp_type
_atom_site_occupancy
_atom_site_symmetry_multiplicity
_atom_site_calc_flag
_atom_site_refinement_flags
_atom_site_disorder_assembly
_atom_site_disorder_group
C1 C 0.4608(5) 0.1520(5) 0.8024(4) 0.0214(8) Uani 1 1 d . . .
C2 C 0.6331(5) 0.0654(5) 0.8347(3) 0.0214(8) Uani 1 1 d . . .
C3 C 0.7920(6) 0.0708(5) 0.7748(4) 0.0257(9) Uani 1 1 d . . .
H3 H 0.9071 0.0091 0.7996 0.031 Uiso 1 1 calc R . .
C4 C 0.7789(6) 0.1700(5) 0.6761(4) 0.0294(9) Uani 1 1 d . . .
H4 H 0.8861 0.1768 0.6322 0.035 Uiso 1 1 calc R . .
C5 C 0.6082(6) 0.2589(5) 0.6423(4) 0.0286(9) Uani 1 1 d . . .
H5 H 0.6010 0.3272 0.5757 0.034 Uiso 1 1 calc R . .
C6 C 0.4478(5) 0.2511(5) 0.7026(3) 0.0219(8) Uani 1 1 d . . .
C7 C 0.2725(5) 0.3474(5) 0.6503(3) 0.0247(8) Uani 1 1 d . . .
H7 H 0.302(5) 0.437(4) 0.611(3) 0.024(9) Uiso 1 1 d . . .
C8 C 0.0895(5) 0.4300(5) 0.7323(3) 0.0228(8) Uani 1 1 d . . .
H8 H 0.029(5) 0.352(5) 0.733(3) 0.026(9) Uiso 1 1 d . . .
C9 C 0.0999(5) 0.4778(5) 0.8603(3) 0.0220(8) Uani 1 1 d . . .
C10 C 0.0287(6) 0.6417(5) 0.8997(4) 0.0336(10) Uani 1 1 d . . .
H10 H -0.0181 0.7253 0.8451 0.040 Uiso 1 1 calc R . .
C11 C 0.0253(7) 0.6850(6) 1.0191(4) 0.0388(11) Uani 1 1 d . . .
H11 H -0.0259 0.7980 1.0451 0.047 Uiso 1 1 calc R . .
C12 C 0.0945(7) 0.5669(6) 1.0998(4) 0.0370(11) Uani 1 1 d . . .
H12 H 0.0927 0.5966 1.1810 0.044 Uiso 1 1 calc R . .
C13 C 0.1664(6) 0.4048(5) 1.0593(4) 0.0256(9) Uani 1 1 d . . .
C14 C 0.1710(5) 0.3564(5) 0.9419(4) 0.0218(8) Uani 1 1 d . . .
C15 C 0.3450(7) 0.2161(7) 0.4527(4) 0.0479(13) Uani 1 1 d . . .
H15A H 0.2982 0.1611 0.3980 0.072 Uiso 1 1 calc R . .
H15B H 0.4722 0.1461 0.4601 0.072 Uiso 1 1 calc R . .
H15C H 0.3400 0.3216 0.4207 0.072 Uiso 1 1 calc R . .
C16 C -0.2023(6) 0.6143(6) 0.6875(4) 0.0361(10) Uani 1 1 d . . .
H16A H -0.2584 0.7007 0.6330 0.054 Uiso 1 1 calc R . .
H16B H -0.2519 0.6553 0.7708 0.054 Uiso 1 1 calc R . .
H16C H -0.2298 0.5176 0.6713 0.054 Uiso 1 1 calc R . .
C17 C 0.5140(5) 0.6698(5) 0.1376(3) 0.0204(8) Uani 1 1 d . . .
C18 C 0.5257(6) 0.6208(5) 0.0184(4) 0.0281(9) Uani 1 1 d . . .
C19 C 0.5954(6) 0.4556(5) -0.0219(4) 0.0337(10) Uani 1 1 d . . .
H19 H 0.6056 0.4255 -0.1042 0.040 Uiso 1 1 calc R . .
C20 C 0.6493(7) 0.3372(6) 0.0627(4) 0.0413(11) Uani 1 1 d . . .
H20 H 0.6984 0.2235 0.0388 0.050 Uiso 1 1 calc R . .
C21 C 0.6313(6) 0.3853(5) 0.1821(4) 0.0331(10) Uani 1 1 d . . .
H21 H 0.6642 0.3021 0.2390 0.040 Uiso 1 1 calc R . .
C22 C 0.5676(5) 0.5486(5) 0.2230(4) 0.0236(8) Uani 1 1 d . . .
C23 C 0.5676(5) 0.5784(5) 0.3556(3) 0.0240(8) Uani 1 1 d . . .
H23 H 0.558(5) 0.483(5) 0.390(3) 0.026(9) Uiso 1 1 d . . .
C24 C 0.4214(5) 0.7317(5) 0.4249(3) 0.0237(8) Uani 1 1 d . . .
H24 H 0.472(4) 0.819(4) 0.418(3) 0.015(8) Uiso 1 1 d . . .
C25 C 0.2392(5) 0.7996(5) 0.3775(3) 0.0217(8) Uani 1 1 d . . .
C26 C 0.0820(6) 0.7901(5) 0.4407(4) 0.0289(9) Uani 1 1 d . . .
H26 H 0.0888 0.7338 0.5135 0.035 Uiso 1 1 calc R . .
C27 C -0.0855(6) 0.8617(5) 0.3987(4) 0.0317(10) Uani 1 1 d . . .
H27 H -0.1904 0.8506 0.4426 0.038 Uiso 1 1 calc R . .
C28 C -0.1034(6) 0.9470(5) 0.2968(4) 0.0280(9) Uani 1 1 d . . .
H28 H -0.2191 0.9975 0.2700 0.034 Uiso 1 1 calc R . .
C29 C 0.0538(6) 0.9578(5) 0.2331(4) 0.0233(8) Uani 1 1 d . . .
C30 C 0.2249(5) 0.8838(5) 0.2690(3) 0.0195(8) Uani 1 1 d . . .
C31 C 0.8855(6) 0.4291(6) 0.3740(5) 0.0441(12) Uani 1 1 d . . .
H31A H 0.9839 0.4412 0.4114 0.066 Uiso 1 1 calc R . .
H31B H 0.9317 0.3881 0.2904 0.066 Uiso 1 1 calc R . .
H31C H 0.8431 0.3508 0.4181 0.066 Uiso 1 1 calc R . .
C32 C 0.3379(6) 0.8187(6) 0.6307(4) 0.0373(11) Uani 1 1 d . . .
H32A H 0.3322 0.7778 0.7119 0.056 Uiso 1 1 calc R . .
H32B H 0.2155 0.8948 0.6178 0.056 Uiso 1 1 calc R . .
H32C H 0.4221 0.8764 0.6212 0.056 Uiso 1 1 calc R . .
F1 F 0.6464(3) -0.0258(3) 0.9335(2) 0.0314(6) Uani 1 1 d . . .
F2 F 0.2401(4) 0.2875(3) 1.1374(2) 0.0347(6) Uani 1 1 d . . .
F3 F 0.4671(4) 0.7364(3) -0.0625(2) 0.0356(6) Uani 1 1 d . . .
F4 F 0.0390(3) 1.0400(3) 0.1301(2) 0.0314(5) Uani 1 1 d . . .
O1 O 0.1455(4) 0.1027(3) 0.8277(3) 0.0282(6) Uani 1 1 d . . .
O2 O 0.2362(3) 0.2444(3) 0.5671(2) 0.0310(5) Uani 1 1 d . . .
O3 O -0.0091(3) 0.5695(3) 0.6694(2) 0.0284(5) Uani 1 1 d . . .
O4 O 0.5387(4) 0.9312(4) 0.2424(3) 0.0276(6) Uani 1 1 d . . .
O5 O 0.7378(3) 0.5842(3) 0.3771(2) 0.0323(6) Uani 1 1 d . . .
O6 O 0.4020(3) 0.6831(3) 0.5447(2) 0.0291(5) Uani 1 1 d . . .
S1 S 0.26846(10) 0.13960(9) 0.90140(7) 0.0215(2) Uani 1 1 d . . .
S2 S 0.41849(10) 0.88965(9) 0.17001(7) 0.0210(2) Uani 1 1 d . . .

loop_
_atom_site_aniso_label
_atom_site_aniso_U_11
_atom_site_aniso_U_22
_atom_site_aniso_U_33
_atom_site_aniso_U_23
_atom_site_aniso_U_13
_atom_site_aniso_U_12
C1 0.0196(19) 0.0207(19) 0.023(2) -0.0012(16) 0.0011(15) -0.0083(15)
C2 0.023(2) 0.0179(18) 0.023(2) 0.0018(15) -0.0018(15) -0.0073(16)
C3 0.021(2) 0.0207(19) 0.033(2) 0.0014(17) -0.0049(16) -0.0052(16)
C4 0.023(2) 0.031(2) 0.032(2) -0.0010(19) -0.0003(17) -0.0098(18)
C5 0.024(2) 0.031(2) 0.030(2) 0.0036(17) 0.0008(16) -0.0109(16)
C6 0.0215(18) 0.0210(17) 0.0212(18) -0.0008(14) -0.0016(14) -0.0065(14)
C7 0.0254(17) 0.0280(19) 0.0191(17) 0.0021(14) -0.0027(13) -0.0086(15)
C8 0.0220(17) 0.0206(17) 0.0230(17) 0.0013(14) -0.0056(13) -0.0041(14)
C9 0.0169(17) 0.0245(19) 0.0229(19) -0.0015(15) 0.0001(14) -0.0070(15)
C10 0.036(2) 0.0221(19) 0.035(2) -0.0017(17) -0.0061(17) -0.0023(16)
C11 0.052(3) 0.023(2) 0.037(3) -0.0083(18) -0.007(2) -0.009(2)
C12 0.044(3) 0.035(3) 0.027(2) -0.009(2) -0.002(2) -0.010(2)
C13 0.027(2) 0.023(2) 0.024(2) -0.0014(16) -0.0012(16) -0.0073(17)
C14 0.0188(18) 0.0166(17) 0.026(2) -0.0011(15) 0.0012(15) -0.0040(15)
C15 0.042(3) 0.058(3) 0.033(3) -0.012(2) -0.004(2) -0.007(2)
C16 0.023(2) 0.037(2) 0.042(3) 0.0065(19) -0.0070(18) -0.0025(18)
C17 0.0144(17) 0.0221(19) 0.024(2) -0.0025(16) -0.0021(14) -0.0066(15)
C18 0.027(2) 0.032(2) 0.023(2) 0.0020(18) -0.0006(17) -0.0108(18)
C19 0.040(3) 0.029(2) 0.028(2) -0.0084(18) -0.0037(19) -0.009(2)
C20 0.050(3) 0.023(2) 0.040(3) -0.0072(19) -0.010(2) -0.001(2)
C21 0.041(2) 0.0208(19) 0.033(2) 0.0004(17) -0.0108(18) -0.0057(17)
C22 0.0204(18) 0.025(2) 0.0234(19) 0.0015(15) -0.0019(14) -0.0066(15)
C23 0.0244(18) 0.0198(17) 0.0248(18) 0.0032(14) -0.0051(13) -0.0048(14)
C24 0.0221(16) 0.028(2) 0.0191(17) 0.0015(14) -0.0043(13) -0.0067(14)
C25 0.0207(18) 0.0206(17) 0.0226(19) -0.0027(14) -0.0023(14) -0.0069(14)
C26 0.032(2) 0.029(2) 0.023(2) 0.0043(16) -0.0018(16) -0.0096(17)
C27 0.024(2) 0.034(2) 0.040(3) 0.000(2) 0.0050(18) -0.0171(19)
C28 0.0176(19) 0.026(2) 0.042(3) -0.0015(18) -0.0054(17) -0.0094(16)
C29 0.027(2) 0.0169(19) 0.027(2) -0.0017(16) -0.0078(16) -0.0073(16)
C30 0.0155(18) 0.0184(18) 0.024(2) -0.0044(15) -0.0018(15) -0.0061(15)
C31 0.022(2) 0.052(3) 0.043(3) 0.012(2) -0.0031(19) 0.001(2)
C32 0.032(2) 0.043(3) 0.025(2) -0.0102(19) -0.0031(17) -0.001(2)
F1 0.0270(12) 0.0279(12) 0.0383(14) 0.0138(10) -0.0082(10) -0.0086(10)
F2 0.0435(14) 0.0349(13) 0.0212(12) 0.0037(11) -0.0070(10) -0.0095(11)
F3 0.0506(16) 0.0333(13) 0.0195(12) 0.0036(10) -0.0024(11) -0.0134(12)
F4 0.0273(12) 0.0325(13) 0.0318(13) 0.0102(10) -0.0114(9) -0.0066(10)
O1 0.0256(15) 0.0244(15) 0.0356(17) -0.0022(12) -0.0048(12) -0.0104(12)
O2 0.0307(13) 0.0364(14) 0.0245(12) -0.0061(10) -0.0063(10) -0.0103(11)
O3 0.0197(11) 0.0310(12) 0.0274(12) 0.0087(10) -0.0035(9) -0.0023(9)
O4 0.0239(15) 0.0320(15) 0.0325(16) -0.0034(13) -0.0021(12) -0.0174(13)
O5 0.0205(11) 0.0368(14) 0.0346(13) -0.0014(11) -0.0097(9) -0.0036(10)
O6 0.0344(13) 0.0282(12) 0.0184(11) 0.0015(9) -0.0045(9) -0.0048(10)
S1 0.0202(4) 0.0206(4) 0.0229(5) 0.0010(4) -0.0008(3) -0.0078(4)
S2 0.0200(4) 0.0196(4) 0.0230(5) 0.0012(4) -0.0016(3) -0.0076(4)

loop_
_atom_type_symbol
_atom_type_description
_atom_type_scat_dispersion_real
_atom_type_scat_dispersion_imag
_atom_type_scat_source
C C 0.0033 0.0016 'International Tables Vol C Tables 4.2.6.8 and 6.1.1.4'
H H 0.0000 0.0000 'International Tables Vol C Tables 4.2.6.8 and 6.1.1.4'
O O 0.0106 0.0060 'International Tables Vol C Tables 4.2.6.8 and 6.1.1.4'
F F 0.0171 0.0103 'International Tables Vol C Tables 4.2.6.8 and 6.1.1.4'
S S 0.1246 0.1234 'International Tables Vol C Tables 4.2.6.8 and 6.1.1.4'

loop_
_geom_angle_atom_site_label_1
_geom_angle_atom_site_label_2
_geom_angle_atom_site_label_3
_geom_angle
_geom_angle_site_symmetry_1
_geom_angle_site_symmetry_3
_geom_angle_publ_flag
C2 C1 C6 118.5(3) . . ?
C2 C1 S1 116.2(3) . . ?
C6 C1 S1 125.1(3) . . ?
F1 C2 C3 117.2(3) . . ?
F1 C2 C1 118.9(3) . . ?
C3 C2 C1 123.8(4) . . ?
C2 C3 C4 117.7(4) . . ?
C2 C3 H3 121.2 . . ?
C4 C3 H3 121.2 . . ?
C5 C4 C3 119.7(4) . . ?
C5 C4 H4 120.2 . . ?
C3 C4 H4 120.2 . . ?
C6 C5 C4 122.3(4) . . ?
C6 C5 H5 118.9 . . ?
C4 C5 H5 118.9 . . ?
C5 C6 C1 118.0(4) . . ?
C5 C6 C7 116.2(4) . . ?
C1 C6 C7 125.8(3) . . ?
O2 C7 C6 110.8(3) . . ?
O2 C7 C8 104.1(3) . . ?
C6 C7 C8 120.9(3) . . ?
O2 C7 H7 113(2) . . ?
C6 C7 H7 102(2) . . ?
C8 C7 H7 106(2) . . ?
O3 C8 C9 111.8(3) . . ?
O3 C8 C7 104.2(3) . . ?
C9 C8 C7 116.3(3) . . ?
O3 C8 H8 108(2) . . ?
C9 C8 H8 110(2) . . ?
C7 C8 H8 106(2) . . ?
C10 C9 C14 118.9(4) . . ?
C10 C9 C8 120.4(4) . . ?
C14 C9 C8 120.6(3) . . ?
C9 C10 C11 120.4(4) . . ?
C9 C10 H10 119.8 . . ?
C11 C10 H10 119.8 . . ?
C12 C11 C10 121.1(4) . . ?
C12 C11 H11 119.4 . . ?
C10 C11 H11 119.4 . . ?
C13 C12 C11 117.9(4) . . ?
C13 C12 H12 121.1 . . ?
C11 C12 H12 121.1 . . ?
F2 C13 C12 118.4(4) . . ?
F2 C13 C14 118.7(3) . . ?
C12 C13 C14 122.9(4) . . ?
C13 C14 C9 118.8(3) . . ?
C13 C14 S1 118.2(3) . . ?
C9 C14 S1 123.1(3) . . ?
O2 C15 H15A 109.5 . . ?
O2 C15 H15B 109.5 . . ?
H15A C15 H15B 109.5 . . ?
O2 C15 H15C 109.5 . . ?
H15A C15 H15C 109.5 . . ?
H15B C15 H15C 109.5 . . ?
O3 C16 H16A 109.5 . . ?
O3 C16 H16B 109.5 . . ?
H16A C16 H16B 109.5 . . ?
O3 C16 H16C 109.5 . . ?
H16A C16 H16C 109.5 . . ?
H16B C16 H16C 109.5 . . ?
C18 C17 C22 119.1(4) . . ?
C18 C17 S2 115.5(3) . . ?
C22 C17 S2 125.4(3) . . ?
F3 C18 C17 119.3(4) . . ?
F3 C18 C19 117.8(4) . . ?
C17 C18 C19 122.9(4) . . ?
C20 C19 C18 117.5(4) . . ?
C20 C19 H19 121.2 . . ?
C18 C19 H19 121.2 . . ?
C21 C20 C19 119.8(4) . . ?
C21 C20 H20 120.1 . . ?
C19 C20 H20 120.1 . . ?
C20 C21 C22 123.4(4) . . ?
C20 C21 H21 118.3 . . ?
C22 C21 H21 118.3 . . ?
C21 C22 C17 117.2(4) . . ?
C21 C22 C23 116.3(4) . . ?
C17 C22 C23 126.5(3) . . ?
O5 C23 C22 111.4(3) . . ?
O5 C23 C24 104.2(3) . . ?
C22 C23 C24 120.5(3) . . ?
O5 C23 H23 108(2) . . ?
C22 C23 H23 103(2) . . ?
C24 C23 H23 109(2) . . ?
O6 C24 C25 111.7(3) . . ?
O6 C24 C23 104.6(3) . . ?
C25 C24 C23 115.4(3) . . ?
O6 C24 H24 111.3(19) . . ?
C25 C24 H24 107.2(19) . . ?
C23 C24 H24 106.6(18) . . ?
C26 C25 C30 118.3(3) . . ?
C26 C25 C24 121.9(3) . . ?
C30 C25 C24 119.7(3) . . ?
C25 C26 C27 120.8(4) . . ?
C25 C26 H26 119.6 . . ?
C27 C26 H26 119.6 . . ?
C28 C27 C26 121.9(4) . . ?
C28 C27 H27 119.1 . . ?
C26 C27 H27 119.1 . . ?
C27 C28 C29 117.7(4) . . ?
C27 C28 H28 121.2 . . ?
C29 C28 H28 121.2 . . ?
F4 C29 C30 118.9(4) . . ?
F4 C29 C28 118.5(4) . . ?
C30 C29 C28 122.6(4) . . ?
C29 C30 C25 118.7(3) . . ?
C29 C30 S2 117.7(3) . . ?
C25 C30 S2 123.5(3) . . ?
O5 C31 H31A 109.5 . . ?
O5 C31 H31B 109.5 . . ?
H31A C31 H31B 109.5 . . ?
O5 C31 H31C 109.5 . . ?
H31A C31 H31C 109.5 . . ?
H31B C31 H31C 109.5 . . ?
O6 C32 H32A 109.5 . . ?
O6 C32 H32B 109.5 . . ?
H32A C32 H32B 109.5 . . ?
O6 C32 H32C 109.5 . . ?
H32A C32 H32C 109.5 . . ?
H32B C32 H32C 109.5 . . ?
C15 O2 C7 114.9(3) . . ?
C8 O3 C16 114.5(3) . . ?
C31 O5 C23 115.3(3) . . ?
C24 O6 C32 112.8(3) . . ?
O1 S1 C14 108.32(18) . . ?
O1 S1 C1 108.86(18) . . ?
C14 S1 C1 93.75(19) . . ?
O4 S2 C30 108.66(17) . . ?
O4 S2 C17 108.60(17) . . ?
C30 S2 C17 93.25(18) . . ?

loop_
_geom_bond_atom_site_label_1
_geom_bond_atom_site_label_2
_geom_bond_distance
_geom_bond_site_symmetry_2
_geom_bond_publ_flag
C1 C2 1.391(5) . ?
C1 C6 1.404(6) . ?
C1 S1 1.808(4) . ?
C2 F1 1.356(4) . ?
C2 C3 1.369(6) . ?
C3 C4 1.396(6) . ?
C3 H3 0.9500 . ?
C4 C5 1.391(6) . ?
C4 H4 0.9500 . ?
C5 C6 1.391(6) . ?
C5 H5 0.9500 . ?
C6 C7 1.527(5) . ?
C7 O2 1.440(4) . ?
C7 C8 1.531(5) . ?
C7 H7 0.99(4) . ?
C8 O3 1.421(4) . ?
C8 C9 1.528(5) . ?
C8 H8 0.98(4) . ?
C9 C10 1.383(6) . ?
C9 C14 1.401(6) . ?
C10 C11 1.394(6) . ?
C10 H10 0.9500 . ?
C11 C12 1.373(7) . ?
C11 H11 0.9500 . ?
C12 C13 1.372(6) . ?
C12 H12 0.9500 . ?
C13 F2 1.357(5) . ?
C13 C14 1.384(6) . ?
C14 S1 1.798(4) . ?
C15 O2 1.418(5) . ?
C15 H15A 0.9800 . ?
C15 H15B 0.9800 . ?
C15 H15C 0.9800 . ?
C16 O3 1.424(5) . ?
C16 H16A 0.9800 . ?
C16 H16B 0.9800 . ?
C16 H16C 0.9800 . ?
C17 C18 1.394(5) . ?
C17 C22 1.409(6) . ?
C17 S2 1.806(4) . ?
C18 F3 1.348(5) . ?
C18 C19 1.396(6) . ?
C19 C20 1.387(7) . ?
C19 H19 0.9500 . ?
C20 C21 1.385(6) . ?
C20 H20 0.9500 . ?
C21 C22 1.387(6) . ?
C21 H21 0.9500 . ?
C22 C23 1.518(5) . ?
C23 O5 1.433(4) . ?
C23 C24 1.534(5) . ?
C23 H23 0.95(4) . ?
C24 O6 1.416(4) . ?
C24 C25 1.516(5) . ?
C24 H24 0.99(3) . ?
C25 C26 1.387(6) . ?
C25 C30 1.416(5) . ?
C26 C27 1.390(6) . ?
C26 H26 0.9500 . ?
C27 C28 1.357(7) . ?
C27 H27 0.9500 . ?
C28 C29 1.393(6) . ?
C28 H28 0.9500 . ?
C29 F4 1.354(5) . ?
C29 C30 1.385(5) . ?
C30 S2 1.794(4) . ?
C31 O5 1.418(5) . ?
C31 H31A 0.9800 . ?
C31 H31B 0.9800 . ?
C31 H31C 0.9800 . ?
C32 O6 1.428(5) . ?
C32 H32A 0.9800 . ?
C32 H32B 0.9800 . ?
C32 H32C 0.9800 . ?
O1 S1 1.494(3) . ?
O4 S2 1.487(3) . ?

loop_
_geom_torsion_atom_site_label_1
_geom_torsion_atom_site_label_2
_geom_torsion_atom_site_label_3
_geom_torsion_atom_site_label_4
_geom_torsion
_geom_torsion_site_symmetry_1
_geom_torsion_site_symmetry_2
_geom_torsion_site_symmetry_3
_geom_torsion_site_symmetry_4
_geom_torsion_publ_flag
C6 C1 C2 F1 177.6(3) . . . . ?
S1 C1 C2 F1 2.4(5) . . . . ?
C6 C1 C2 C3 0.0(6) . . . . ?
S1 C1 C2 C3 -175.2(3) . . . . ?
F1 C2 C3 C4 -177.3(4) . . . . ?
C1 C2 C3 C4 0.4(6) . . . . ?
C2 C3 C4 C5 0.1(6) . . . . ?
C3 C4 C5 C6 -1.0(7) . . . . ?
C4 C5 C6 C1 1.3(6) . . . . ?
C4 C5 C6 C7 -176.4(4) . . . . ?
C2 C1 C6 C5 -0.8(6) . . . . ?
S1 C1 C6 C5 173.9(3) . . . . ?
C2 C1 C6 C7 176.7(4) . . . . ?
S1 C1 C6 C7 -8.6(6) . . . . ?
C5 C6 C7 O2 92.3(4) . . . . ?
C1 C6 C7 O2 -85.2(4) . . . . ?
C5 C6 C7 C8 -145.6(4) . . . . ?
C1 C6 C7 C8 36.8(6) . . . . ?
O2 C7 C8 O3 -85.1(3) . . . . ?
C6 C7 C8 O3 149.6(3) . . . . ?
O2 C7 C8 C9 151.3(3) . . . . ?
C6 C7 C8 C9 26.1(5) . . . . ?
O3 C8 C9 C10 -4.1(5) . . . . ?
C7 C8 C9 C10 115.4(4) . . . . ?
O3 C8 C9 C14 172.0(3) . . . . ?
C7 C8 C9 C14 -68.5(5) . . . . ?
C14 C9 C10 C11 -1.0(7) . . . . ?
C8 C9 C10 C11 175.0(4) . . . . ?
C9 C10 C11 C12 1.0(8) . . . . ?
C10 C11 C12 C13 -0.3(8) . . . . ?
C11 C12 C13 F2 178.1(4) . . . . ?
C11 C12 C13 C14 -0.3(7) . . . . ?
F2 C13 C14 C9 -178.1(3) . . . . ?
C12 C13 C14 C9 0.2(7) . . . . ?
F2 C13 C14 S1 1.9(5) . . . . ?
C12 C13 C14 S1 -179.7(4) . . . . ?
C10 C9 C14 C13 0.4(6) . . . . ?
C8 C9 C14 C13 -175.6(4) . . . . ?
C10 C9 C14 S1 -179.6(3) . . . . ?
C8 C9 C14 S1 4.3(5) . . . . ?
C22 C17 C18 F3 177.1(4) . . . . ?
S2 C17 C18 F3 0.0(5) . . . . ?
C22 C17 C18 C19 -2.6(6) . . . . ?
S2 C17 C18 C19 -179.7(3) . . . . ?
F3 C18 C19 C20 -177.7(4) . . . . ?
C17 C18 C19 C20 2.0(7) . . . . ?
C18 C19 C20 C21 0.5(8) . . . . ?
C19 C20 C21 C22 -2.6(8) . . . . ?
C20 C21 C22 C17 2.0(7) . . . . ?
C20 C21 C22 C23 -176.4(4) . . . . ?
C18 C17 C22 C21 0.6(6) . . . . ?
S2 C17 C22 C21 177.4(3) . . . . ?
C18 C17 C22 C23 178.8(4) . . . . ?
S2 C17 C22 C23 -4.4(6) . . . . ?
C21 C22 C23 O5 89.5(4) . . . . ?
C17 C22 C23 O5 -88.8(5) . . . . ?
C21 C22 C23 C24 -148.1(4) . . . . ?
C17 C22 C23 C24 33.6(6) . . . . ?
O5 C23 C24 O6 -82.7(3) . . . . ?
C22 C23 C24 O6 151.5(3) . . . . ?
O5 C23 C24 C25 154.1(3) . . . . ?
C22 C23 C24 C25 28.3(5) . . . . ?
O6 C24 C25 C26 -8.7(5) . . . . ?
C23 C24 C25 C26 110.6(4) . . . . ?
O6 C24 C25 C30 167.6(3) . . . . ?
C23 C24 C25 C30 -73.0(5) . . . . ?
C30 C25 C26 C27 -0.2(6) . . . . ?
C24 C25 C26 C27 176.2(4) . . . . ?
C25 C26 C27 C28 -1.8(7) . . . . ?
C26 C27 C28 C29 1.4(7) . . . . ?
C27 C28 C29 F4 178.9(4) . . . . ?
C27 C28 C29 C30 0.8(6) . . . . ?
F4 C29 C30 C25 179.2(3) . . . . ?
C28 C29 C30 C25 -2.7(6) . . . . ?
F4 C29 C30 S2 -4.4(5) . . . . ?
C28 C29 C30 S2 173.6(3) . . . . ?
C26 C25 C30 C29 2.3(6) . . . . ?
C24 C25 C30 C29 -174.2(4) . . . . ?
C26 C25 C30 S2 -173.8(3) . . . . ?
C24 C25 C30 S2 9.7(5) . . . . ?
C6 C7 O2 C15 -77.1(4) . . . . ?
C8 C7 O2 C15 151.5(3) . . . . ?
C9 C8 O3 C16 -85.8(4) . . . . ?
C7 C8 O3 C16 147.8(3) . . . . ?
C22 C23 O5 C31 -77.1(4) . . . . ?
C24 C23 O5 C31 151.5(3) . . . . ?
C25 C24 O6 C32 -80.2(4) . . . . ?
C23 C24 O6 C32 154.3(3) . . . . ?
C13 C14 S1 O1 135.3(3) . . . . ?
C9 C14 S1 O1 -44.7(4) . . . . ?
C13 C14 S1 C1 -113.4(3) . . . . ?
C9 C14 S1 C1 66.6(4) . . . . ?
C2 C1 S1 O1 -132.6(3) . . . . ?
C6 C1 S1 O1 52.6(4) . . . . ?
C2 C1 S1 C14 116.6(3) . . . . ?
C6 C1 S1 C14 -58.3(4) . . . . ?
C29 C30 S2 O4 136.4(3) . . . . ?
C25 C30 S2 O4 -47.5(4) . . . . ?
C29 C30 S2 C17 -112.7(3) . . . . ?
C25 C30 S2 C17 63.4(3) . . . . ?
C18 C17 S2 O4 -132.5(3) . . . . ?
C22 C17 S2 O4 50.5(4) . . . . ?
C18 C17 S2 C30 116.5(3) . . . . ?
C22 C17 S2 C30 -60.4(4) . . . . ?
